data_7238070
loop_
_publ_author_name
'Yang, Wei'
'Liu, Chenxi'
'Ma, Qi'
'Wang, Chiming'
'Wang, Hailong'
'Jiang, Jianzhuang'

_publ_section_title
;
 Metallomacrocycle-supported interpenetration networks assembled from
 binary N-containing ligands
;
_journal_issue 19
_journal_name_full CrystEngComm
_journal_page_first 3506
_journal_paper_doi 10.1039/C6CE00057F
_journal_volume 18
_journal_year 2016
_chemical_formula_moiety 'C26 H20 Cd N12 O2, C4 H9 N O'
_chemical_formula_sum 'C30 H29 Cd N13 O3'
_chemical_formula_weight 732.06
_space_group_IT_number 54
_space_group_name_Hall '-P 2a 2ac'
_space_group_name_H-M_alt 'P c c a'
_symmetry_cell_setting orthorhombic
_symmetry_space_group_name_Hall '-P 2a 2ac'
_symmetry_space_group_name_H-M 'P c c a'
_atom_sites_solution_hydrogens geom
_atom_sites_solution_primary direct
_atom_sites_solution_secondary difmap
_audit_creation_method SHELXL-97
_audit_update_record
;
2016-03-21 deposited with the CCDC.
2016-04-13 downloaded from the CCDC.
;
_cell_angle_alpha 90.00
_cell_angle_beta 90.00
_cell_angle_gamma 90.00
_cell_formula_units_Z 8
_cell_length_a 28.6376(15)
_cell_length_b 10.5812(4)
_cell_length_c 22.7685(10)
_cell_measurement_reflns_used 3288
_cell_measurement_temperature 293(2)
_cell_measurement_theta_max 28.5020
_cell_measurement_theta_min 2.9765
_cell_volume 6899.3(5)
_computing_cell_refinement
;       
CrysAlisPro, Agilent Technologies,
Version 1.171.35.19 (release 27-10-2011 CrysAlis171 .NET)
(compiled Oct 27 2011,15:02:11) 
;
_computing_data_collection
;
CrysAlisPro, Agilent Technologies,
Version 1.171.35.19 (release 27-10-2011 CrysAlis171 .NET)
(compiled Oct 27 2011,15:02:11)
;
_computing_data_reduction
;
CrysAlisPro, Agilent Technologies,
Version 1.171.35.19 (release 27-10-2011 CrysAlis171 .NET)
(compiled Oct 27 2011,15:02:11)
;
_computing_molecular_graphics 'XP and  Dimond 3.0'
_computing_structure_refinement 'SHELXL-97 (Sheldrick, 2008)'
_computing_structure_solution 'SHELXS-97 (Sheldrick, 2008)'
_diffrn_ambient_temperature 293(2)
_diffrn_detector_area_resol_mean 10.5148
_diffrn_measured_fraction_theta_full 0.997
_diffrn_measured_fraction_theta_max 0.997
_diffrn_measurement_device_type 'Xcalibur, Eos, Gemini'
_diffrn_measurement_method '\w scans'
_diffrn_radiation_monochromator graphite
_diffrn_radiation_source 'fine-focus sealed tube'
_diffrn_radiation_type MoK\a
_diffrn_radiation_wavelength 0.71073
_diffrn_reflns_av_R_equivalents 0.0357
_diffrn_reflns_av_sigmaI/netI 0.0488
_diffrn_reflns_limit_h_max 22
_diffrn_reflns_limit_h_min -34
_diffrn_reflns_limit_k_max 12
_diffrn_reflns_limit_k_min -7
_diffrn_reflns_limit_l_max 26
_diffrn_reflns_limit_l_min -21
_diffrn_reflns_number 15894
_diffrn_reflns_theta_full 25.00
_diffrn_reflns_theta_max 25.00
_diffrn_reflns_theta_min 2.99
_diffrn_standards_interval_count 0
_diffrn_standards_interval_time 0
_diffrn_standards_number 0
_exptl_absorpt_coefficient_mu 0.684
_exptl_absorpt_correction_T_max 1.00000
_exptl_absorpt_correction_T_min 0.93420
_exptl_absorpt_correction_type multi-scan
_exptl_absorpt_process_details
;   
CrysAlisPro, Agilent Technologies,
Version 1.171.37.34 (release 22-05-2014 CrysAlis171 .NET)
(compiled May 22 2014,16:03:01)
Empirical absorption correction using spherical harmonics,
 implemented in SCALE3 ABSPACK scaling algorithm.
;
_exptl_crystal_colour colorless
_exptl_crystal_density_diffrn 1.410
_exptl_crystal_density_method 'not measured'
_exptl_crystal_description block
_exptl_crystal_F_000 2976
_exptl_crystal_size_max 0.18
_exptl_crystal_size_mid 0.16
_exptl_crystal_size_min 0.12
_refine_diff_density_max 0.568
_refine_diff_density_min -0.610
_refine_diff_density_rms 0.082
_refine_ls_extinction_method none
_refine_ls_goodness_of_fit_ref 1.047
_refine_ls_hydrogen_treatment mixed
_refine_ls_matrix_type full
_refine_ls_number_parameters 518
_refine_ls_number_reflns 6076
_refine_ls_number_restraints 1702
_refine_ls_restrained_S_all 0.969
_refine_ls_R_factor_all 0.0793
_refine_ls_R_factor_gt 0.0517
_refine_ls_shift/su_max 0.001
_refine_ls_shift/su_mean 0.000
_refine_ls_structure_factor_coef Fsqd
_refine_ls_weighting_details 'calc w=1/[\s^2^(Fo^2^)+(0.0670P)^2^+8.7564P] where P=(Fo^2^+2Fc^2^)/3'
_refine_ls_weighting_scheme calc
_refine_ls_wR_factor_gt 0.1339
_refine_ls_wR_factor_ref 0.1458
_reflns_number_gt 4213
_reflns_number_total 6076
_reflns_threshold_expression >2sigma(I)
_cod_data_source_file c6ce00057f3.cif
_cod_data_source_block 3
_cod_depositor_comments
;
The following automatic conversions were performed:

data name '_iucr_refine_instruction_details' was replaced with
'_iucr_refine_instructions_details' as specified in the replacement
file 'data/replacement-values/replacement_tags.lst'.

Automatic conversion script
Id: cif_correct_tags 9268 2022-04-12 08:56:07Z antanas 
;
_cod_original_sg_symbol_Hall '-P 2a 2ac '
_cod_original_sg_symbol_H-M ' P c c a '
_cod_database_code 7238070

loop_
_symmetry_equiv_pos_as_xyz
'x, y, z'
'-x+1/2, -y, z'
'x+1/2, -y, -z+1/2'
'-x, y, -z+1/2'
'-x, -y, -z'
'x-1/2, y, -z'
'-x-1/2, y, z-1/2'
'x, -y, z-1/2'

loop_
_atom_site_label
_atom_site_type_symbol
_atom_site_fract_x
_atom_site_fract_y
_atom_site_fract_z
_atom_site_U_iso_or_equiv
_atom_site_adp_type
_atom_site_occupancy
_atom_site_symmetry_multiplicity
_atom_site_calc_flag
_atom_site_refinement_flags
_atom_site_disorder_assembly
_atom_site_disorder_group
C1 C 0.61471(18) 1.1176(4) 0.4396(2) 0.0383(11) Uani 1 1 d U . .
C1C C 0.1959(3) 0.5711(10) 0.2553(3) 0.121(3) Uani 1 1 d U . .
H1CA H 0.1927 0.5141 0.2227 0.181 Uiso 1 1 calc R . .
H1CB H 0.2265 0.6078 0.2549 0.181 Uiso 1 1 calc R . .
H1CC H 0.1729 0.6367 0.2522 0.181 Uiso 1 1 calc R . .
C1D C 0.1890(2) 0.5014(13) 0.3104(4) 0.111(3) Uani 1 1 d U . .
C1E C 0.1957(3) 0.6920(9) 0.3657(5) 0.135(3) Uani 1 1 d U . .
H1EA H 0.2242 0.7078 0.3866 0.202 Uiso 1 1 calc R . .
H1EB H 0.1700 0.7288 0.3867 0.202 Uiso 1 1 calc R . .
H1EC H 0.1976 0.7288 0.3273 0.202 Uiso 1 1 calc R . .
C1F C 0.1806(3) 0.4815(10) 0.4135(3) 0.124(3) Uani 1 1 d U . .
H1FA H 0.1487 0.4917 0.4259 0.187 Uiso 1 1 calc R . .
H1FB H 0.2011 0.5114 0.4439 0.187 Uiso 1 1 calc R . .
H1FC H 0.1867 0.3938 0.4061 0.187 Uiso 1 1 calc R . .
C2 C 0.65977(18) 1.1689(4) 0.4194(2) 0.0411(11) Uani 1 1 d U . .
C3 C 0.68433(19) 1.2498(5) 0.4549(2) 0.0504(13) Uani 1 1 d U . .
H3 H 0.6722 1.2726 0.4913 0.060 Uiso 1 1 calc R . .
C4 C 0.72693(19) 1.2976(5) 0.4370(2) 0.0574(14) Uani 1 1 d U . .
H4 H 0.7434 1.3522 0.4614 0.069 Uiso 1 1 calc R . .
C5 C 0.74523(18) 1.2646(5) 0.3829(2) 0.0494(12) Uani 1 1 d U . .
C6 C 0.7213(2) 1.1814(5) 0.3477(3) 0.0614(14) Uani 1 1 d U . .
H6 H 0.7338 1.1566 0.3118 0.074 Uiso 1 1 calc R . .
C7 C 0.6789(2) 1.1348(5) 0.3659(2) 0.0577(14) Uani 1 1 d U . .
H7 H 0.6627 1.0791 0.3417 0.069 Uiso 1 1 calc R . .
C8 C 0.82390(18) 1.3278(5) 0.4017(2) 0.0501(13) Uani 1 1 d U . .
C9 C 0.84576(16) 1.4429(5) 0.4056(2) 0.0422(11) Uani 1 1 d U . .
H9 H 0.8345 1.5118 0.3846 0.051 Uiso 1 1 calc R . .
C10 C 0.88468(16) 1.4556(4) 0.44109(18) 0.0338(10) Uani 1 1 d U . .
H10 H 0.8999 1.5330 0.4439 0.041 Uiso 1 1 calc R . .
C11 C 0.90109(15) 1.3509(4) 0.47283(19) 0.0330(10) Uani 1 1 d U . .
C12 C 0.87821(17) 1.2359(5) 0.4687(2) 0.0474(12) Uani 1 1 d U . .
H12 H 0.8890 1.1665 0.4898 0.057 Uiso 1 1 calc R . .
C13 C 0.83893(19) 1.2244(5) 0.4329(2) 0.0570(14) Uani 1 1 d U . .
H13 H 0.8231 1.1478 0.4303 0.068 Uiso 1 1 calc R . .
C14 C 0.94411(14) 1.3606(3) 0.50809(18) 0.0263(9) Uani 1 1 d U . .
C15 C 1.0413(5) 0.9115(8) 0.3507(5) 0.0263(18) Uani 0.622(6) 1 d PDU A 1
H15 H 1.0149 0.8667 0.3624 0.032 Uiso 0.622(6) 1 calc PR A 1
C16 C 1.0921(3) 1.0600(7) 0.3399(3) 0.051(2) Uani 0.622(6) 1 d PDU A 1
H16 H 1.1080 1.1363 0.3440 0.061 Uiso 0.622(6) 1 calc PR A 1
C17 C 1.1042(3) 0.9657(7) 0.3028(3) 0.0496(19) Uani 0.622(6) 1 d PDU A 1
H17 H 1.1291 0.9661 0.2765 0.060 Uiso 0.622(6) 1 calc PR A 1
N9 N 1.0533(2) 1.0261(8) 0.3703(3) 0.0311(18) Uani 0.622(6) 1 d PDU A 1
N10 N 1.0734(2) 0.8705(7) 0.3112(4) 0.0311(18) Uani 0.622(6) 1 d PDU A 1
N10A N 1.0588(5) 0.8722(10) 0.3012(6) 0.034(2) Uani 0.378(6) 1 d PDU A 2
N9A N 1.0365(4) 1.0283(12) 0.3580(5) 0.034(3) Uani 0.378(6) 1 d PDU A 2
C17A C 1.0722(5) 0.9819(10) 0.2752(5) 0.050(2) Uani 0.378(6) 1 d PDU A 2
H17A H 1.0884 0.9899 0.2400 0.060 Uiso 0.378(6) 1 calc PR A 2
C16A C 1.0577(5) 1.0774(9) 0.3101(5) 0.049(3) Uani 0.378(6) 1 d PDU A 2
H16A H 1.0617 1.1630 0.3024 0.059 Uiso 0.378(6) 1 calc PR A 2
C15A C 1.0413(9) 0.9022(13) 0.3547(8) 0.033(3) Uani 0.378(6) 1 d PDU A 2
H15A H 1.0338 0.8449 0.3842 0.040 Uiso 0.378(6) 1 calc PR A 2
C18 C 1.06894(15) 0.7488(4) 0.28063(19) 0.0309(10) Uani 1 1 d U . .
C19 C 1.06422(15) 0.7388(4) 0.21978(19) 0.0341(10) Uani 1 1 d U A .
H19 H 1.0623 0.8110 0.1966 0.041 Uiso 1 1 calc R . .
C20 C 1.06249(15) 0.6201(4) 0.19439(19) 0.0343(10) Uani 1 1 d U . .
H20 H 1.0598 0.6119 0.1539 0.041 Uiso 1 1 calc R A .
C21 C 1.06479(14) 0.5143(4) 0.22946(18) 0.0284(9) Uani 1 1 d U A .
C22 C 1.07050(14) 0.5232(4) 0.28998(17) 0.0281(9) Uani 1 1 d U . .
H22 H 1.0729 0.4510 0.3131 0.034 Uiso 1 1 calc R A .
C23 C 1.07254(15) 0.6424(4) 0.31490(19) 0.0310(9) Uani 1 1 d U A .
H23 H 1.0764 0.6506 0.3553 0.037 Uiso 1 1 calc R . .
C24 C 1.0944(3) 0.3017(6) 0.2101(3) 0.0374(17) Uani 0.622(6) 1 d PDU A 1
H24 H 1.1190 0.2986 0.2367 0.045 Uiso 0.622(6) 1 calc PR A 1
C25 C 1.0806(3) 0.2091(6) 0.1729(3) 0.0379(17) Uani 0.622(6) 1 d PDU A 1
H25 H 1.0949 0.1305 0.1696 0.045 Uiso 0.622(6) 1 calc PR A 1
C26 C 1.0330(5) 0.3645(9) 0.1595(5) 0.0275(19) Uani 0.622(6) 1 d PDU A 1
H26 H 1.0082 0.4137 0.1464 0.033 Uiso 0.622(6) 1 calc PR A 1
N11 N 1.0647(3) 0.4009(6) 0.2005(4) 0.0256(18) Uani 0.622(6) 1 d PDU A 1
N12 N 1.0426(3) 0.2474(8) 0.1409(3) 0.0279(19) Uani 0.622(6) 1 d PDU . 1
C24A C 1.0679(5) 0.2620(9) 0.2281(5) 0.033(2) Uani 0.378(6) 1 d PDU A 2
H24A H 1.0856 0.2484 0.2617 0.040 Uiso 0.378(6) 1 calc PR A 2
C25A C 1.0514(5) 0.1725(8) 0.1912(5) 0.034(2) Uani 0.378(6) 1 d PDU A 2
H25A H 1.0553 0.0859 0.1960 0.041 Uiso 0.378(6) 1 calc PR A 2
C26A C 1.0329(9) 0.3540(13) 0.1541(8) 0.027(3) Uani 0.378(6) 1 d PDU A 2
H26A H 1.0235 0.4159 0.1277 0.033 Uiso 0.378(6) 1 calc PR A 2
N11A N 1.0536(5) 0.3765(9) 0.2068(6) 0.027(2) Uani 0.378(6) 1 d PDU A 2
N12A N 1.0282(4) 0.2285(13) 0.1460(5) 0.029(3) Uani 0.378(6) 1 d PDU . 2
N1 N 0.59881(13) 1.1333(3) 0.49440(17) 0.0392(9) Uani 1 1 d U . .
N2 N 0.55727(14) 1.0708(3) 0.49537(16) 0.0379(9) Uani 1 1 d U . .
N3 N 0.54983(14) 1.0209(3) 0.44303(16) 0.0375(9) Uani 1 1 d U . .
N4 N 0.58535(15) 1.0493(3) 0.40642(18) 0.0424(10) Uani 1 1 d U . .
N5 N 0.95343(12) 1.4519(3) 0.54643(14) 0.0271(8) Uani 1 1 d U . .
N6 N 0.99630(13) 1.4216(3) 0.56911(14) 0.0311(8) Uani 1 1 d U . .
N7 N 1.01106(12) 1.3165(3) 0.54555(16) 0.0288(8) Uani 1 1 d U . .
N8 N 0.97889(12) 1.2760(3) 0.50595(15) 0.0278(8) Uani 1 1 d U A .
N13 N 0.1884(2) 0.5537(9) 0.3603(3) 0.111(2) Uani 1 1 d U . .
O1 O 1.06663(11) 1.2994(3) 0.41566(13) 0.0369(8) Uani 1 1 d U A .
H1B H 1.0881 1.2786 0.4396 0.044 Uiso 1 1 d R . .
H1C H 1.0558 1.3693 0.4279 0.044 Uiso 1 1 d R . .
O2 O 0.78628(12) 1.3159(4) 0.36160(16) 0.0607(10) Uani 1 1 d U . .
O3 O 0.1826(2) 0.3762(7) 0.3062(3) 0.114(2) Uani 1 1 d U . .
Cd1 Cd 1.003710(13) 1.14397(3) 0.430998(13) 0.03532(14) Uani 1 1 d . . .

loop_
_atom_site_aniso_label
_atom_site_aniso_U_11
_atom_site_aniso_U_22
_atom_site_aniso_U_33
_atom_site_aniso_U_23
_atom_site_aniso_U_13
_atom_site_aniso_U_12
C1 0.053(3) 0.022(2) 0.040(3) -0.0116(19) -0.020(2) 0.017(2)
C1C 0.075(5) 0.202(9) 0.085(6) 0.046(6) 0.001(4) 0.002(6)
C1D 0.038(3) 0.220(9) 0.074(5) -0.010(7) -0.007(4) 0.023(6)
C1E 0.092(6) 0.098(6) 0.215(10) 0.002(7) -0.013(6) -0.021(5)
C1F 0.082(5) 0.232(10) 0.059(5) 0.043(6) 0.005(4) -0.002(6)
C2 0.048(3) 0.031(2) 0.044(3) -0.010(2) -0.015(2) 0.015(2)
C3 0.055(3) 0.048(3) 0.048(3) -0.014(2) -0.006(2) 0.000(2)
C4 0.052(3) 0.059(3) 0.061(3) -0.019(3) -0.019(3) 0.002(3)
C5 0.040(3) 0.053(3) 0.056(3) -0.002(2) -0.016(2) 0.012(2)
C6 0.066(3) 0.062(3) 0.057(3) -0.013(3) 0.004(3) 0.001(3)
C7 0.066(3) 0.052(3) 0.055(3) -0.024(3) -0.007(3) 0.000(3)
C8 0.041(3) 0.061(3) 0.048(3) -0.001(3) -0.011(2) 0.013(2)
C9 0.038(2) 0.050(3) 0.039(3) 0.010(2) 0.004(2) 0.018(2)
C10 0.036(2) 0.034(2) 0.031(2) 0.0025(19) 0.006(2) 0.010(2)
C11 0.035(2) 0.031(2) 0.033(2) -0.0046(19) 0.0018(19) 0.011(2)
C12 0.044(3) 0.036(2) 0.062(3) -0.004(2) -0.015(2) 0.015(2)
C13 0.053(3) 0.041(3) 0.076(3) -0.004(3) -0.023(3) 0.006(2)
C14 0.034(2) 0.0196(18) 0.025(2) 0.0025(17) 0.0073(18) 0.0062(18)
C15 0.035(3) 0.021(3) 0.023(3) 0.001(3) 0.007(3) 0.000(3)
C16 0.063(4) 0.046(3) 0.044(4) -0.013(3) 0.026(3) -0.023(3)
C17 0.055(4) 0.047(3) 0.047(4) -0.018(3) 0.025(3) -0.024(3)
N9 0.042(4) 0.024(3) 0.027(3) -0.001(3) 0.008(3) -0.002(3)
N10 0.037(4) 0.027(3) 0.029(3) -0.005(3) 0.009(3) -0.009(3)
N10A 0.050(5) 0.025(4) 0.028(4) -0.003(4) 0.015(4) 0.003(4)
N9A 0.046(5) 0.025(4) 0.031(5) -0.003(4) 0.017(4) -0.004(5)
C17A 0.065(5) 0.041(4) 0.045(4) 0.004(4) 0.023(4) 0.002(4)
C16A 0.066(5) 0.035(4) 0.047(5) 0.004(4) 0.028(4) 0.002(4)
C15A 0.041(5) 0.029(4) 0.028(5) -0.004(4) 0.009(4) 0.001(4)
C18 0.039(2) 0.026(2) 0.028(2) -0.0034(18) 0.0132(19) -0.0012(18)
C19 0.037(2) 0.037(2) 0.029(2) 0.005(2) 0.0048(19) 0.007(2)
C20 0.034(2) 0.049(2) 0.020(2) -0.0050(19) -0.0004(18) 0.007(2)
C21 0.031(2) 0.033(2) 0.0213(19) -0.0077(18) -0.0020(18) 0.0111(18)
C22 0.034(2) 0.029(2) 0.022(2) 0.0001(17) -0.0003(18) 0.0058(18)
C23 0.039(2) 0.036(2) 0.019(2) -0.0036(18) 0.0065(18) -0.003(2)
C24 0.051(4) 0.034(3) 0.028(3) -0.003(3) -0.005(3) 0.011(3)
C25 0.059(4) 0.025(3) 0.029(4) -0.006(3) -0.005(3) 0.011(3)
C26 0.032(3) 0.025(3) 0.025(4) -0.002(3) 0.005(3) 0.001(3)
N11 0.029(3) 0.023(3) 0.025(3) -0.001(3) -0.001(3) 0.003(3)
N12 0.039(4) 0.023(3) 0.022(3) -0.002(3) 0.002(3) -0.005(3)
C24A 0.042(4) 0.024(4) 0.033(4) -0.006(4) -0.009(4) 0.009(4)
C25A 0.048(5) 0.018(4) 0.036(5) -0.011(4) -0.008(4) 0.007(4)
C26A 0.031(4) 0.030(5) 0.022(4) -0.007(4) 0.000(4) 0.002(4)
N11A 0.041(5) 0.019(4) 0.021(4) -0.008(4) -0.004(4) 0.005(4)
N12A 0.034(5) 0.028(5) 0.024(5) -0.011(4) 0.000(4) 0.007(4)
N1 0.042(2) 0.0309(19) 0.045(2) -0.0179(18) -0.0174(18) 0.0173(18)
N2 0.047(2) 0.0266(18) 0.040(2) -0.0130(17) -0.0198(19) 0.0148(18)
N3 0.059(2) 0.0190(17) 0.034(2) -0.0091(16) -0.0161(19) 0.0063(18)
N4 0.063(3) 0.0241(18) 0.040(2) -0.0075(17) -0.008(2) -0.0012(19)
N5 0.0329(19) 0.0249(17) 0.0237(17) 0.0026(15) 0.0078(15) 0.0087(16)
N6 0.043(2) 0.0281(19) 0.0219(18) 0.0045(15) 0.0090(17) 0.0089(17)
N7 0.034(2) 0.0251(18) 0.0274(19) 0.0060(16) 0.0014(16) 0.0009(16)
N8 0.0328(18) 0.0236(17) 0.0270(19) 0.0009(15) 0.0014(16) 0.0092(16)
N13 0.055(3) 0.177(7) 0.102(5) 0.000(5) 0.003(4) 0.003(4)
O1 0.0503(19) 0.0260(15) 0.0343(18) 0.0068(13) 0.0099(15) 0.0117(15)
O2 0.045(2) 0.080(2) 0.057(2) 0.003(2) -0.0197(18) 0.0059(19)
O3 0.074(3) 0.137(5) 0.131(5) -0.002(4) -0.006(3) 0.012(4)
Cd1 0.0610(3) 0.01916(19) 0.0258(2) 0.00516(13) 0.01236(16) 0.00768(16)

loop_
_atom_type_symbol
_atom_type_description
_atom_type_scat_dispersion_real
_atom_type_scat_dispersion_imag
_atom_type_scat_source
C C 0.0033 0.0016 'International Tables Vol C Tables 4.2.6.8 and 6.1.1.4'
H H 0.0000 0.0000 'International Tables Vol C Tables 4.2.6.8 and 6.1.1.4'
N N 0.0061 0.0033 'International Tables Vol C Tables 4.2.6.8 and 6.1.1.4'
O O 0.0106 0.0060 'International Tables Vol C Tables 4.2.6.8 and 6.1.1.4'
Cd Cd -0.8075 1.2024 'International Tables Vol C Tables 4.2.6.8 and 6.1.1.4'

loop_
_geom_angle_atom_site_label_1
_geom_angle_atom_site_label_2
_geom_angle_atom_site_label_3
_geom_angle
_geom_angle_site_symmetry_1
_geom_angle_site_symmetry_3
N1 C1 N4 112.3(5) . .
N1 C1 C2 122.9(4) . .
N4 C1 C2 124.8(4) . .
C1D C1C H1CA 109.5 . .
C1D C1C H1CB 109.5 . .
H1CA C1C H1CB 109.5 . .
C1D C1C H1CC 109.5 . .
H1CA C1C H1CC 109.5 . .
H1CB C1C H1CC 109.5 . .
N13 C1D O3 119.7(10) . .
N13 C1D C1C 123.4(12) . .
O3 C1D C1C 116.9(9) . .
N13 C1E H1EA 109.5 . .
N13 C1E H1EB 109.5 . .
H1EA C1E H1EB 109.5 . .
N13 C1E H1EC 109.5 . .
H1EA C1E H1EC 109.5 . .
H1EB C1E H1EC 109.5 . .
N13 C1F H1FA 109.5 . .
N13 C1F H1FB 109.5 . .
H1FA C1F H1FB 109.5 . .
N13 C1F H1FC 109.5 . .
H1FA C1F H1FC 109.5 . .
H1FB C1F H1FC 109.5 . .
C3 C2 C7 118.6(5) . .
C3 C2 C1 119.6(5) . .
C7 C2 C1 121.7(4) . .
C2 C3 C4 120.4(5) . .
C2 C3 H3 119.8 . .
C4 C3 H3 119.8 . .
C3 C4 C5 120.3(5) . .
C3 C4 H4 119.8 . .
C5 C4 H4 119.8 . .
C6 C5 O2 118.1(5) . .
C6 C5 C4 119.5(5) . .
O2 C5 C4 122.3(5) . .
C5 C6 C7 119.7(6) . .
C5 C6 H6 120.2 . .
C7 C6 H6 120.2 . .
C6 C7 C2 121.4(5) . .
C6 C7 H7 119.3 . .
C2 C7 H7 119.3 . .
C9 C8 C13 122.0(5) . .
C9 C8 O2 117.9(5) . .
C13 C8 O2 120.0(5) . .
C8 C9 C10 119.5(4) . .
C8 C9 H9 120.3 . .
C10 C9 H9 120.3 . .
C9 C10 C11 119.6(4) . .
C9 C10 H10 120.2 . .
C11 C10 H10 120.2 . .
C12 C11 C10 120.0(4) . .
C12 C11 C14 119.6(4) . .
C10 C11 C14 120.3(4) . .
C11 C12 C13 119.8(5) . .
C11 C12 H12 120.1 . .
C13 C12 H12 120.1 . .
C8 C13 C12 119.1(5) . .
C8 C13 H13 120.5 . .
C12 C13 H13 120.5 . .
N5 C14 N8 111.1(4) . .
N5 C14 C11 125.2(4) . .
N8 C14 C11 123.7(4) . .
N9 C15 N10 109.6(7) . .
N9 C15 H15 125.2 . .
N10 C15 H15 125.2 . .
C17 C16 N9 109.4(6) . .
C17 C16 H16 125.3 . .
N9 C16 H16 125.3 . .
C16 C17 N10 107.0(6) . .
C16 C17 H17 126.5 . .
N10 C17 H17 126.5 . .
C15 N9 C16 106.3(6) . .
C15 N9 Cd1 121.6(5) . .
C16 N9 Cd1 131.0(5) . .
C17 N10 C15 107.4(6) . .
C17 N10 C18 129.9(6) . .
C15 N10 C18 122.4(6) . .
C15A N10A C17A 107.2(8) . .
C15A N10A C18 126.0(10) . .
C17A N10A C18 125.9(10) . .
C15A N9A C16A 106.8(8) . .
C15A N9A Cd1 128.3(8) . .
C16A N9A Cd1 124.8(8) . .
C16A C17A N10A 107.2(8) . .
C16A C17A H17A 126.4 . .
N10A C17A H17A 126.4 . .
C17A C16A N9A 109.0(8) . .
C17A C16A H16A 125.5 . .
N9A C16A H16A 125.5 . .
N9A C15A N10A 108.7(9) . .
N9A C15A H15A 125.6 . .
N10A C15A H15A 125.6 . .
C23 C18 C19 120.6(4) . .
C23 C18 N10A 125.6(6) . .
C19 C18 N10A 112.2(7) . .
C23 C18 N10 116.3(5) . .
C19 C18 N10 123.0(5) . .
N10A C18 N10 18.9(7) . .
C20 C19 C18 119.1(4) . .
C20 C19 H19 120.4 . .
C18 C19 H19 120.4 . .
C21 C20 C19 119.6(4) . .
C21 C20 H20 120.2 . .
C19 C20 H20 120.2 . .
N11 C21 C20 115.7(5) . .
N11 C21 C22 122.5(5) . .
C20 C21 C22 121.7(4) . .
N11 C21 N11A 14.8(8) . .
C20 C21 N11A 123.5(6) . .
C22 C21 N11A 114.2(6) . .
C23 C22 C21 118.2(4) . .
C23 C22 H22 120.9 . .
C21 C22 H22 120.9 . .
C18 C23 C22 120.7(4) . .
C18 C23 H23 119.6 . .
C22 C23 H23 119.6 . .
C25 C24 N11 105.9(6) . .
C25 C24 H24 127.0 . .
N11 C24 H24 127.0 . .
C24 C25 N12 110.4(6) . .
C24 C25 H25 124.8 . .
N12 C25 H25 124.8 . .
N12 C26 N11 110.0(7) . .
N12 C26 H26 125.0 . .
N11 C26 H26 125.0 . .
C26 N11 C24 107.9(6) . .
C26 N11 C21 125.5(6) . .
C24 N11 C21 126.5(7) . .
C26 N12 C25 105.6(6) . .
C26 N12 Cd1 122.0(6) . 4_745
C25 N12 Cd1 132.3(5) . 4_745
C25A C24A N11A 107.3(7) . .
C25A C24A H24A 126.3 . .
N11A C24A H24A 126.3 . .
C24A C25A N12A 109.6(7) . .
C24A C25A H25A 125.2 . .
N12A C25A H25A 125.2 . .
N12A C26A N11A 109.8(9) . .
N12A C26A H26A 125.1 . .
N11A C26A H26A 125.1 . .
C26A N11A C24A 106.7(8) . .
C26A N11A C21 122.5(9) . .
C24A N11A C21 130.0(10) . .
C26A N12A C25A 106.0(8) . .
C26A N12A Cd1 124.1(8) . 4_745
C25A N12A Cd1 129.6(8) . 4_745
C1 N1 N2 104.6(4) . .
N3 N2 N1 108.7(4) . .
N3 N2 Cd1 131.0(3) . 6_556
N1 N2 Cd1 114.4(2) . 6_556
N2 N3 N4 110.3(4) . .
N2 N3 Cd1 120.7(3) . 2_675
N4 N3 Cd1 126.0(3) . 2_675
C1 N4 N3 104.1(4) . .
C14 N5 N6 104.9(3) . .
N7 N6 N5 109.6(3) . .
N6 N7 N8 108.8(3) . .
C14 N8 N7 105.6(3) . .
C14 N8 Cd1 131.1(3) . .
N7 N8 Cd1 118.1(2) . .
C1D N13 C1F 121.6(10) . .
C1D N13 C1E 120.3(10) . .
C1F N13 C1E 118.2(8) . .
Cd1 O1 H1B 105.4 . .
Cd1 O1 H1C 105.5 . .
H1B O1 H1C 106.1 . .
C5 O2 C8 117.1(4) . .
N12A Cd1 N9A 78.8(5) 4_765 .
N12A Cd1 N8 102.5(4) 4_765 .
N9A Cd1 N8 172.8(3) . .
N12A Cd1 N3 97.3(4) 4_765 2_675
N9A Cd1 N3 87.4(3) . 2_675
N8 Cd1 N3 99.35(12) . 2_675
N12A Cd1 N9 89.9(4) 4_765 .
N9A Cd1 N9 13.8(4) . .
N8 Cd1 N9 160.4(2) . .
N3 Cd1 N9 94.0(2) 2_675 .
N12A Cd1 N12 10.8(5) 4_765 4_765
N9A Cd1 N12 88.6(4) . 4_765
N8 Cd1 N12 93.3(2) . 4_765
N3 Cd1 N12 93.4(2) 2_675 4_765
N9 Cd1 N12 100.2(3) . 4_765
N12A Cd1 N2 165.1(4) 4_765 6_656
N9A Cd1 N2 94.2(4) . 6_656
N8 Cd1 N2 82.89(12) . 6_656
N3 Cd1 N2 95.54(13) 2_675 6_656
N9 Cd1 N2 81.5(2) . 6_656
N12 Cd1 N2 170.8(2) 4_765 6_656
N12A Cd1 O1 85.3(4) 4_765 .
N9A Cd1 O1 87.3(3) . .
N8 Cd1 O1 85.77(11) . .
N3 Cd1 O1 173.58(11) 2_675 .
N9 Cd1 O1 80.10(19) . .
N12 Cd1 O1 90.2(2) 4_765 .
N2 Cd1 O1 81.19(11) 6_656 .

loop_
_geom_bond_atom_site_label_1
_geom_bond_atom_site_label_2
_geom_bond_distance
_geom_bond_site_symmetry_2
C1 N1 1.338(6) .
C1 N4 1.342(6) .
C1 C2 1.474(7) .
C1C C1D 1.469(11) .
C1C H1CA 0.9600 .
C1C H1CB 0.9600 .
C1C H1CC 0.9600 .
C1D N13 1.263(10) .
C1D O3 1.342(12) .
C1E N13 1.483(10) .
C1E H1EA 0.9600 .
C1E H1EB 0.9600 .
C1E H1EC 0.9600 .
C1F N13 1.450(9) .
C1F H1FA 0.9600 .
C1F H1FB 0.9600 .
C1F H1FC 0.9600 .
C2 C3 1.372(7) .
C2 C7 1.384(7) .
C3 C4 1.382(7) .
C3 H3 0.9300 .
C4 C5 1.384(7) .
C4 H4 0.9300 .
C5 C6 1.373(7) .
C5 O2 1.383(6) .
C6 C7 1.374(8) .
C6 H6 0.9300 .
C7 H7 0.9300 .
C8 C9 1.372(7) .
C8 C13 1.375(7) .
C8 O2 1.417(6) .
C9 C10 1.383(6) .
C9 H9 0.9300 .
C10 C11 1.404(6) .
C10 H10 0.9300 .
C11 C12 1.385(6) .
C11 C14 1.474(6) .
C12 C13 1.394(7) .
C12 H12 0.9300 .
C13 H13 0.9300 .
C14 N5 1.329(5) .
C14 N8 1.340(5) .
C15 N9 1.337(7) .
C15 N10 1.357(7) .
C15 H15 0.9300 .
C16 C17 1.353(7) .
C16 N9 1.358(7) .
C16 H16 0.9300 .
C17 N10 1.353(7) .
C17 H17 0.9300 .
N9 Cd1 2.342(7) .
N10 C18 1.470(8) .
N10A C15A 1.356(9) .
N10A C17A 1.359(8) .
N10A C18 1.417(12) .
N9A C15A 1.344(9) .
N9A C16A 1.353(8) .
N9A Cd1 2.267(11) .
C17A C16A 1.350(8) .
C17A H17A 0.9300 .
C16A H16A 0.9300 .
C15A H15A 0.9300 .
C18 C23 1.374(6) .
C18 C19 1.396(6) .
C19 C20 1.383(6) .
C19 H19 0.9300 .
C20 C21 1.377(6) .
C20 H20 0.9300 .
C21 N11 1.370(8) .
C21 C22 1.391(6) .
C21 N11A 1.580(11) .
C22 C23 1.384(6) .
C22 H22 0.9300 .
C23 H23 0.9300 .
C24 C25 1.354(7) .
C24 N11 1.368(7) .
C24 H24 0.9300 .
C25 N12 1.371(7) .
C25 H25 0.9300 .
C26 N12 1.338(7) .
C26 N11 1.357(7) .
C26 H26 0.9300 .
N12 Cd1 2.374(7) 4_745
C24A C25A 1.350(8) .
C24A N11A 1.366(8) .
C24A H24A 0.9300 .
C25A N12A 1.363(8) .
C25A H25A 0.9300 .
C26A N12A 1.347(9) .
C26A N11A 1.359(8) .
C26A H26A 0.9300 .
N12A Cd1 2.170(11) 4_745
N1 N2 1.361(5) .
N2 N3 1.321(5) .
N2 Cd1 2.401(4) 6_556
N3 N4 1.349(5) .
N3 Cd1 2.339(4) 2_675
N5 N6 1.370(5) .
N6 N7 1.304(5) .
N7 N8 1.358(5) .
N8 Cd1 2.317(3) .
O1 Cd1 2.464(3) .
O1 H1B 0.8501 .
O1 H1C 0.8500 .
Cd1 N12A 2.170(11) 4_765
Cd1 N3 2.339(4) 2_675
Cd1 N12 2.374(7) 4_765
Cd1 N2 2.401(4) 6_656

loop_
_platon_squeeze_void_nr
_platon_squeeze_void_average_x
_platon_squeeze_void_average_y
_platon_squeeze_void_average_z
_platon_squeeze_void_volume
_platon_squeeze_void_count_electrons
_platon_squeeze_void_content
1 0.250 0.000 0.377 198 27 ' '
2 0.250 0.000 0.877 198 27 ' '
3 0.750 0.000 0.123 198 27 ' '
4 0.750 0.000 0.623 198 27 ' '
